data_2001638
loop_
_publ_author_name
'Douglas, G.'
'Frampton, C. S.'
'Muir, K. W.'

_publ_contact_author
;
  Dr. Kenneth W. Muir
  Chemistry Department
  University of Glasgow
  Glasgow G12 8QQ
  U.K.
;
_publ_section_title
;
 Structure of \a-tetrachlorothiophene 1,1-dioxide at 150 K
;
_journal_issue 6
_journal_name_full 'Acta Crystallographica Section C'
_journal_page_first 1197
_journal_page_last 1199
_journal_paper_doi 10.1107/S0108270193000277
_journal_volume 49
_journal_year 1993
_chemical_formula_structural 'C4 Cl4 O2 S'
_chemical_formula_sum 'C4 Cl4 O2 S'
_chemical_formula_weight 253.9
_space_group_IT_number 15
_symmetry_cell_setting monoclinic
_symmetry_space_group_name_Hall '-C 2yc'
_symmetry_space_group_name_H-M 'C 1 2/c 1'
_atom_type_scat_source
;International Tables for X-ray Crystallography (1974, Vol. IV,
 Tables 2.2B and 2.3.1)
;
_cell_angle_alpha 90
_cell_angle_beta 91.77(2)
_cell_angle_gamma 90
_cell_formula_units_Z 8
_cell_length_a 18.204(4)
_cell_length_b 7.8550(10)
_cell_length_c 11.751(2)
_cell_measurement_reflns_used 23
_cell_measurement_temperature 150
_cell_measurement_theta_max 16.7
_cell_measurement_theta_min 12.4
_cell_volume 1679.5(5)
_computing_cell_refinement 'CAD-4 (Enraf-Nonius)'
_computing_data_collection 'CAD-4 (Enraf-Nonius)'
_computing_data_reduction 'DREAM (Blessing, 1987)'
_computing_molecular_graphics 'ORTEP (Johnson, 1971; Mallinson & Muir, 1985)'
_computing_publication_material 'GX (Mallinson & Muir, 1985)'
_computing_structure_refinement 'GX (Mallinson & Muir, 1985)'
_computing_structure_solution 'MITHRIL (Gilmore, 1984)'
_diffrn_measurement_device 'Enraf-Nonius CAD-4 diffractometer'
_diffrn_measurement_method \w-2\q
_diffrn_radiation_type 'Mo K\a'
_diffrn_radiation_wavelength 0.71069
_diffrn_reflns_av_R_equivalents 0.040
_diffrn_reflns_limit_h_max 29
_diffrn_reflns_limit_h_min 0
_diffrn_reflns_limit_k_max 12
_diffrn_reflns_limit_k_min 0
_diffrn_reflns_limit_l_max 19
_diffrn_reflns_limit_l_min -19
_diffrn_reflns_number 3152
_diffrn_reflns_theta_max 35
_diffrn_standards_decay_% 8.0
_diffrn_standards_interval_time 60
_diffrn_standards_number 2
_exptl_absorpt_correction_T_max 0.58
_exptl_absorpt_correction_T_min 0.37
_exptl_absorpt_correction_type integration
_exptl_crystal_colour colourless
_exptl_crystal_density_diffrn 2.008
_exptl_crystal_description prism
_exptl_crystal_F_000 992
_exptl_crystal_size_max 0.76
_exptl_crystal_size_mid 0.68
_exptl_crystal_size_min 0.34
_refine_diff_density_max 1.2
_refine_diff_density_min -1.0
_refine_ls_extinction_coef 0.0034(5)
_refine_ls_extinction_method 'Larson (1967)'
_refine_ls_goodness_of_fit_obs 3.3
_refine_ls_matrix_type full
_refine_ls_number_parameters 101
_refine_ls_number_reflns 2721
_refine_ls_R_factor_obs 0.043
_refine_ls_shift/esd_max 0.01
_refine_ls_structure_factor_coef F
_refine_ls_weighting_scheme 'sigma: w = 1/[\s^2^(F)]'
_refine_ls_wR_factor_obs 0.080
_reflns_number_observed 2721
_reflns_number_total 3078
_reflns_observed_criterion >3.0\s(I)
_cod_data_source_file ha1035.cif
_cod_data_source_block default
_cod_original_cell_volume 1679.5(6)
_cod_original_sg_symbol_H-M C2/c
_cod_database_code 2001638

loop_
_symmetry_equiv_pos_as_xyz
+x,+y,+z
-x,+y,1/2-z
-x,-y,-z
+x,-y,1/2+z
1/2+x,1/2+y,+z
1/2-x,1/2+y,1/2-z
1/2-x,1/2-y,-z
1/2+x,1/2-y,1/2+z

loop_
_atom_site_aniso_label
_atom_site_aniso_U_11
_atom_site_aniso_U_22
_atom_site_aniso_U_33
_atom_site_aniso_U_12
_atom_site_aniso_U_13
_atom_site_aniso_U_23
Cl(1) 0.0274(3) 0.0354(3) 0.0317(3) 0.0039(2) 0.0089(2) -0.0065(2)
Cl(2) 0.0424(3) 0.0152(3) 0.0659(4) -0.0014(2) -0.0021(3) 0.0046(2)
Cl(3) 0.0297(3) 0.0698(5) 0.0335(3) -0.0159(3) -0.0023(2) 0.0262(3)
Cl(4) 0.0493(4) 0.0602(5) 0.0346(3) 0.0157(3) 0.0124(3) -0.0156(3)
S 0.0228(2) 0.0153(3) 0.0203(2) 0.0021(2) 0.0008(2) -0.00010(10)
O(1) 0.0351(8) 0.0262(7) 0.0280(7) 0.0070(6) -0.0055(6) 0.0044(5)
O(2) 0.0323(7) 0.0178(7) 0.0359(7) -0.0041(6) -0.0019(6) -0.0003(5)
C(1) 0.0205(7) 0.0186(8) 0.0232(7) 0.0008(6) 0.0018(6) -0.0040(6)
C(2) 0.0217(7) 0.0168(8) 0.0293(8) -0.0012(6) -0.0016(6) 0.0022(7)
C(3) 0.0199(7) 0.0361(11) 0.0214(7) -0.0041(7) -0.0011(6) 0.0081(7)
C(4) 0.0230(8) 0.0365(11) 0.0196(7) 0.0045(7) 0.0007(6) -0.0022(7)

loop_
_atom_site_label
_atom_site_fract_x
_atom_site_fract_y
_atom_site_fract_z
_atom_site_U_iso_or_equiv
_atom_site_refinement_flags
_atom_site_occupancy
Cl(1) 0.27236(3) 0.43417(7) 0.72966(4) 0.031 . 1.0
Cl(2) 0.34378(4) 0.72891(7) 0.55617(7) 0.041 . 1.0
Cl(3) 0.44528(3) 0.56237(11) 0.36506(5) 0.044 . 1.0
Cl(4) 0.44822(4) 0.12835(10) 0.38269(5) 0.048 . 1.0
S 0.35837(2) 0.19584(6) 0.58590(3) 0.019 . 1.0
O(1) 0.41166(9) 0.1318(2) 0.66767(13) 0.030 . 1.0
O(2) 0.29570(9) 0.09306(19) 0.55521(14) 0.029 . 1.0
C(1) 0.33035(10) 0.4045(2) 0.62179(15) 0.021 . 1.0
C(2) 0.35816(10) 0.5167(3) 0.55064(16) 0.023 . 1.0
C(3) 0.40177(10) 0.4390(3) 0.46038(15) 0.026 . 1.0
C(4) 0.40437(11) 0.2693(3) 0.46424(16) 0.026 . 1.0

loop_
_geom_angle_atom_site_label_1
_geom_angle_atom_site_label_2
_geom_angle_atom_site_label_3
_geom_angle_site_symmetry_1
_geom_angle_site_symmetry_2
_geom_angle_site_symmetry_3
_geom_angle
_geom_angle_publ_flag
O(1) S O(2) . . . 119.10(10) yes
O(1) S C(1) . . . 111.00(10) yes
O(1) S C(4) . . . 109.10(10) yes
O(2) S C(1) . . . 110.40(10) yes
O(2) S C(4) . . . 111.80(10) yes
C(1) S C(4) . . . 92.10(10) yes
Cl(1) C(1) S . . . 119.8(2) yes
Cl(1) C(1) C(2) . . . 129.8(2) yes
S C(1) C(2) . . . 110.3(2) yes
Cl(2) C(2) C(1) . . . 124.7(2) yes
Cl(2) C(2) C(3) . . . 121.5(2) yes
C(1) C(2) C(3) . . . 113.7(2) yes
Cl(3) C(3) C(2) . . . 120.7(2) yes
Cl(3) C(3) C(4) . . . 125.2(2) yes
C(2) C(3) C(4) . . . 114.1(2) yes
Cl(4) C(4) S . . . 119.3(2) yes
Cl(4) C(4) C(3) . . . 130.9(2) yes
S C(4) C(3) . . . 109.6(2) yes

loop_
_geom_bond_atom_site_label_1
_geom_bond_atom_site_label_2
_geom_bond_site_symmetry_1
_geom_bond_site_symmetry_2
_geom_bond_distance
_geom_bond_publ_flag
Cl(1) C(1) . . 1.691(2) yes
Cl(2) C(2) . . 1.689(3) yes
Cl(3) C(3) . . 1.696(3) yes
Cl(4) C(4) . . 1.682(3) yes
S O(1) . . 1.435(2) yes
S O(2) . . 1.435(2) yes
S C(1) . . 1.771(2) yes
S C(4) . . 1.775(2) yes
C(1) C(2) . . 1.326(3) yes
C(2) C(3) . . 1.476(3) yes
C(3) C(4) . . 1.334(4) yes

loop_
_geom_contact_atom_site_label_1
_geom_contact_atom_site_label_2
_geom_contact_distance
_geom_contact_site_symmetry_1
_geom_contact_site_symmetry_2
_geom_contact_publ_flag
Cl(1) Cl(3) 3.4830(10) . 4_565 yes
Cl(1) O(2) 3.111(2) . 6_556 yes
Cl(3) Cl(3) 3.4080(10) . 2_655 yes
Cl(3) C(1) 3.500(2) . 4_564 yes
Cl(3) C(3) 3.407(2) . 3_666 yes
O(2) C(1) 3.049(2) . 7_556 yes
Cl(2) O(2) 2.991(2) . 1_565 yes

loop_
_geom_torsion_atom_site_label_1
_geom_torsion_atom_site_label_2
_geom_torsion_atom_site_label_3
_geom_torsion_atom_site_label_4
_geom_torsion_site_symmetry_1
_geom_torsion_site_symmetry_2
_geom_torsion_site_symmetry_3
_geom_torsion_site_symmetry_4
_geom_torsion
_geom_torsion_publ_flag
C(4) S C(1) C(2) . . . . -3.6(2) yes
C(1) S C(4) C(3) . . . . 4.4(2) yes
Cl(1) C(1) C(2) Cl(2) . . . . 3.0(2) yes
S C(1) C(2) C(3) . . . . 2.0(2) yes
Cl(2) C(2) C(3) Cl(3) . . . . 5.3(2) yes
C(1) C(2) C(3) C(4) . . . . 1.4(2) yes
Cl(3) C(3) C(4) Cl(4) . . . . 0.1(2) yes
C(2) C(3) C(4) S . . . . -4.1(2) yes

loop_
_cod_related_entry_id
_cod_related_entry_database
_cod_related_entry_code
1 ChemSpider 2043395
